data_4307106
loop_
_publ_author_name
'Wen-Tong Chen'
'Guo-Cong Guo'
'Ming-Sheng Wang'
'Gang Xu'
'Li-Zhen Cai'
'Takashiro Akitsu'
'Motoko Akita-Tanaka'
'Akiyuki Matsushita'
'Jin-Shun Huang'

_publ_section_title
;
Self-Assembly and Characterization of Cyano-Bridged Bimetallic [Ln-Fe]
and [Ln-Co] Complexes (Ln = La, Pr, Nd and Sm). Nature of the Magnetic
Interactions between the Ln3+ and Fe3+ Ions
;
_journal_name_full 'Inorganic Chemistry'
_journal_page_first 2105
_journal_page_last 2114
_journal_paper_doi 10.1021/ic061609p
_journal_volume 46
_journal_year 2007
_chemical_formula_moiety Pr(DMSO)2(H2O)Fe(CN)6
_chemical_formula_sum 'C10 H14 Fe N6 O3 Pr S2'
_chemical_formula_weight 527.15
_chemical_melting_point ?
_chemical_name_common Pr(DMSO)2(H2O)Fe(CN)6
_chemical_name_systematic Pr(DMSO)2(H2O)Fe(CN)6
_space_group_IT_number 13
_symmetry_cell_setting monoclinic
_symmetry_space_group_name_Hall '-P 2yac'
_symmetry_space_group_name_H-M 'P 1 2/n 1'
_atom_sites_solution_hydrogens geom
_atom_sites_solution_primary direct
_atom_sites_solution_secondary difmap
_audit_creation_method SHELXL-97
_cell_angle_alpha 90.00
_cell_angle_beta 97.035(2)
_cell_angle_gamma 90.00
_cell_formula_units_Z 2
_cell_length_a 7.8106(3)
_cell_length_b 10.6967(4)
_cell_length_c 11.11620(10)
_cell_measurement_temperature 293(2)
_cell_volume 921.74(5)
_computing_cell_refinement 'Siemens SMART & SAINT'
_computing_data_collection 'Siemens SMART'
_computing_data_reduction 'Siemens SMART'
_computing_publication_material 'Siemens SMART & SAINT'
_computing_structure_refinement 'Siemens SMART & SAINT'
_computing_structure_solution 'Siemens SMART & SAINT'
_diffrn_ambient_temperature 293(2)
_diffrn_measured_fraction_theta_full 0.995
_diffrn_measured_fraction_theta_max 0.995
_diffrn_measurement_device_type 'Siemens SMART CCD'
_diffrn_measurement_method \w
_diffrn_radiation_monochromator graphite
_diffrn_radiation_source 'fine-focus sealed tube'
_diffrn_radiation_type MoK\a
_diffrn_radiation_wavelength 0.71073
_diffrn_reflns_av_R_equivalents 0.0488
_diffrn_reflns_av_sigmaI/netI 0.0631
_diffrn_reflns_limit_h_max 9
_diffrn_reflns_limit_h_min -6
_diffrn_reflns_limit_k_max 11
_diffrn_reflns_limit_k_min -12
_diffrn_reflns_limit_l_max 13
_diffrn_reflns_limit_l_min -12
_diffrn_reflns_number 2946
_diffrn_reflns_theta_full 25.02
_diffrn_reflns_theta_max 25.02
_diffrn_reflns_theta_min 3.02
_exptl_absorpt_coefficient_mu 3.644
_exptl_absorpt_correction_T_max 1.000000
_exptl_absorpt_correction_T_min 0.619812
_exptl_absorpt_correction_type multi-scan
_exptl_absorpt_process_details 'SADABS (Siemens Smart CCD)'
_exptl_crystal_colour Brown
_exptl_crystal_density_diffrn 1.899
_exptl_crystal_density_meas ?
_exptl_crystal_density_method .
_exptl_crystal_description platelet
_exptl_crystal_F_000 514
_exptl_crystal_size_max 0.26
_exptl_crystal_size_mid 0.24
_exptl_crystal_size_min 0.04
_refine_diff_density_max 1.229
_refine_diff_density_min -1.196
_refine_diff_density_rms 0.229
_refine_ls_extinction_coef 0
_refine_ls_extinction_method none
_refine_ls_goodness_of_fit_ref 1.007
_refine_ls_hydrogen_treatment mixed
_refine_ls_matrix_type full
_refine_ls_number_parameters 116
_refine_ls_number_reflns 1626
_refine_ls_number_restraints 18
_refine_ls_restrained_S_all 1.014
_refine_ls_R_factor_all 0.0747
_refine_ls_R_factor_gt 0.0568
_refine_ls_shift/su_max 0.001
_refine_ls_shift/su_mean 0.000
_refine_ls_structure_factor_coef Fsqd
_refine_ls_weighting_details 'calc w=1/[\s^2^(Fo^2^)+(0.0637P)^2^+18.8471P] where P=(Fo^2^+2Fc^2^)/3'
_refine_ls_weighting_scheme calc
_refine_ls_wR_factor_gt 0.1338
_refine_ls_wR_factor_ref 0.1490
_reflns_number_gt 1384
_reflns_number_total 1626
_reflns_threshold_expression >2sigma(I)
_cod_data_source_file ic061609psi20060824_114410_09.cif
_cod_data_source_block 13
_cod_depositor_comments
;
The following automatic conversions were performed:
'_exptl_absorpt_correction_type' value 'Multi-scan' changed to
'multi-scan' according to
'/home/saulius/struct/CIF-dictionaries/cif_core.dic' dictionary named
'cif_core.dic' version 2.4.1 from 2010-06-29.

Automatic conversion script
Id: cif_fix_enum 1527 2010-12-29 10:47:43Z saulius 

The following automatic conversions were performed:

'_chemical_melting_point' value 'not measured' was changed to '?' -
the value is undefined or not given.

Automatic conversion script
Id: cif_fix_values 1646 2011-03-28 12:23:43Z adriana 
;
_cod_database_code 4307106

loop_
_symmetry_equiv_pos_as_xyz
'x, y, z'
'-x+1/2, y, -z+1/2'
'-x, -y, -z'
'x-1/2, -y, z-1/2'

loop_
_atom_site_label
_atom_site_type_symbol
_atom_site_fract_x
_atom_site_fract_y
_atom_site_fract_z
_atom_site_U_iso_or_equiv
_atom_site_adp_type
_atom_site_occupancy
_atom_site_symmetry_multiplicity
_atom_site_calc_flag
_atom_site_refinement_flags
_atom_site_disorder_assembly
_atom_site_disorder_group
Pr1 Pr 0.2500 0.29722(3) 0.2500 0.01884(7) Uani 1 2 d S . .
Fe1 Fe 0.7500 0.67686(6) 0.2500 0.01734(18) Uani 1 2 d S . .
O11 O -0.0243(4) 0.2247(3) 0.1652(3) 0.0430(9) Uani 1 1 d . . .
S11A S -0.2065(3) 0.2458(3) 0.1122(2) 0.0507(8) Uani 0.491(2) 1 d P . .
S11B S -0.1139(3) 0.1879(2) 0.04048(19) 0.0407(6) Uani 0.509(2) 1 d P . .
C11 C -0.2887(9) 0.1018(6) 0.0653(7) 0.0806(18) Uani 1 1 d U . .
C12 C -0.2099(9) 0.3293(6) -0.0212(6) 0.0716(17) Uani 1 1 d U . .
C1 C 0.7754(5) 0.6785(4) 0.4237(4) 0.0304(11) Uani 1 1 d . . .
N1 N 0.7864(6) 0.6820(4) 0.5285(3) 0.0508(13) Uani 1 1 d . . .
C2 C 0.9164(5) 0.8098(4) 0.2526(4) 0.0290(11) Uani 1 1 d . . .
N2 N 1.0095(6) 0.8911(4) 0.2523(4) 0.0537(14) Uani 1 1 d . . .
C3 C 0.5670(5) 0.5531(3) 0.2483(3) 0.0227(10) Uani 1 1 d . . .
N3 N 0.4569(5) 0.4841(3) 0.2479(3) 0.0389(11) Uani 1 1 d . . .
O1W O 0.2500 0.0754(5) 0.2500 0.075(2) Uani 1 2 d SU . .
H1WA H 0.1510 0.0498 0.2501 0.113 Uiso 0.50 1 calc PR . .

loop_
_atom_site_aniso_label
_atom_site_aniso_U_11
_atom_site_aniso_U_22
_atom_site_aniso_U_33
_atom_site_aniso_U_23
_atom_site_aniso_U_13
_atom_site_aniso_U_12
Pr1 0.02164(13) 0.01938(12) 0.01522(11) 0.000 0.00116(10) 0.000
Fe1 0.0207(3) 0.0184(3) 0.0132(3) 0.000 0.0031(3) 0.000
O11 0.0319(15) 0.0450(17) 0.0480(17) 0.0079(15) -0.0115(14) -0.0096(14)
S11A 0.0281(11) 0.0877(19) 0.0355(11) 0.0049(13) 0.0005(10) -0.0046(12)
S11B 0.0364(11) 0.0548(13) 0.0290(10) -0.0043(10) -0.0035(9) -0.0096(10)
C11 0.083(3) 0.072(3) 0.082(3) 0.012(3) -0.010(3) -0.019(3)
C12 0.078(3) 0.067(3) 0.064(3) 0.024(2) -0.015(2) 0.008(2)
C1 0.0283(19) 0.033(2) 0.0319(19) 0.0018(17) 0.0116(16) 0.0045(17)
N1 0.058(2) 0.068(3) 0.0253(18) 0.0025(19) 0.0017(18) 0.014(2)
C2 0.029(2) 0.0282(19) 0.0288(19) 0.0006(17) -0.0014(16) -0.0002(18)
N2 0.054(2) 0.043(2) 0.065(3) -0.001(2) 0.010(2) -0.017(2)
C3 0.0303(19) 0.0252(18) 0.0139(15) 0.0025(15) 0.0075(14) -0.0011(16)
N3 0.043(2) 0.0289(18) 0.044(2) 0.0016(17) 0.0018(18) -0.0062(17)
O1W 0.045(3) 0.038(3) 0.137(5) 0.000 -0.012(3) 0.000

loop_
_atom_type_symbol
_atom_type_description
_atom_type_scat_dispersion_real
_atom_type_scat_dispersion_imag
_atom_type_scat_source
C C 0.0033 0.0016 'International Tables Vol C Tables 4.2.6.8 and 6.1.1.4'
H H 0.0000 0.0000 'International Tables Vol C Tables 4.2.6.8 and 6.1.1.4'
N N 0.0061 0.0033 'International Tables Vol C Tables 4.2.6.8 and 6.1.1.4'
O O 0.0106 0.0060 'International Tables Vol C Tables 4.2.6.8 and 6.1.1.4'
S S 0.1246 0.1234 'International Tables Vol C Tables 4.2.6.8 and 6.1.1.4'
Fe Fe 0.3463 0.8444 'International Tables Vol C Tables 4.2.6.8 and 6.1.1.4'
Pr Pr -0.2180 2.8214 'International Tables Vol C Tables 4.2.6.8 and 6.1.1.4'

loop_
_geom_angle_atom_site_label_1
_geom_angle_atom_site_label_2
_geom_angle_atom_site_label_3
_geom_angle
_geom_angle_site_symmetry_1
_geom_angle_site_symmetry_3
_geom_angle_publ_flag
O11 Pr1 O11 141.66(15) . 2 ?
O11 Pr1 O1W 70.83(8) . . ?
O11 Pr1 O1W 70.83(8) 2 . ?
O11 Pr1 N1 102.31(13) . 3_666 ?
O11 Pr1 N1 81.07(13) 2 3_666 ?
O1W Pr1 N1 95.07(10) . 3_666 ?
O11 Pr1 N1 81.07(13) . 4_565 ?
O11 Pr1 N1 102.31(13) 2 4_565 ?
O1W Pr1 N1 95.07(10) . 4_565 ?
N1 Pr1 N1 169.9(2) 3_666 4_565 ?
O11 Pr1 N3 142.30(11) . . ?
O11 Pr1 N3 73.68(11) 2 . ?
O1W Pr1 N3 141.00(8) . . ?
N1 Pr1 N3 94.95(13) 3_666 . ?
N1 Pr1 N3 77.08(13) 4_565 . ?
O11 Pr1 N3 73.68(11) . 2 ?
O11 Pr1 N3 142.30(11) 2 2 ?
O1W Pr1 N3 141.00(8) . 2 ?
N1 Pr1 N3 77.08(13) 3_666 2 ?
N1 Pr1 N3 94.95(13) 4_565 2 ?
N3 Pr1 N3 78.01(17) . 2 ?
C1 Fe1 C1 178.9(2) . 2_655 ?
C1 Fe1 C2 89.69(17) . 2_655 ?
C1 Fe1 C2 89.52(17) 2_655 2_655 ?
C1 Fe1 C2 89.52(17) . . ?
C1 Fe1 C2 89.69(17) 2_655 . ?
C2 Fe1 C2 84.7(2) 2_655 . ?
C1 Fe1 C3 90.08(16) . . ?
C1 Fe1 C3 90.65(16) 2_655 . ?
C2 Fe1 C3 90.47(16) 2_655 . ?
C2 Fe1 C3 175.18(17) . . ?
C1 Fe1 C3 90.65(16) . 2_655 ?
C1 Fe1 C3 90.08(16) 2_655 2_655 ?
C2 Fe1 C3 175.18(17) 2_655 2_655 ?
C2 Fe1 C3 90.47(16) . 2_655 ?
C3 Fe1 C3 94.3(2) . 2_655 ?
S11A O11 S11B 50.95(17) . . ?
S11A O11 Pr1 152.1(2) . . ?
S11B O11 Pr1 137.7(2) . . ?
S11B S11A O11 66.01(19) . . ?
S11B S11A C11 66.6(3) . . ?
O11 S11A C11 106.6(3) . . ?
S11B S11A C12 70.8(3) . . ?
O11 S11A C12 109.3(3) . . ?
C11 S11A C12 103.7(3) . . ?
S11A S11B O11 63.04(18) . . ?
S11A S11B C11 68.9(3) . . ?
O11 S11B C11 106.3(3) . . ?
S11A S11B C12 66.0(3) . . ?
O11 S11B C12 104.7(3) . . ?
C11 S11B C12 102.4(3) . . ?
S11B C11 S11A 44.6(2) . . ?
S11A C12 S11B 43.26(19) . . ?
N1 C1 Fe1 177.9(4) . . ?
C1 N1 Pr1 168.9(4) . 3_666 ?
N2 C2 Fe1 177.4(4) . . ?
N3 C3 Fe1 177.8(4) . . ?
C3 N3 Pr1 169.7(3) . . ?
Pr1 O1W H1WA 109.5 . . ?

loop_
_geom_bond_atom_site_label_1
_geom_bond_atom_site_label_2
_geom_bond_distance
_geom_bond_site_symmetry_2
_geom_bond_publ_flag
Pr1 O11 2.363(3) . ?
Pr1 O11 2.363(3) 2 ?
Pr1 O1W 2.373(5) . ?
Pr1 N1 2.523(4) 3_666 ?
Pr1 N1 2.523(4) 4_565 ?
Pr1 N3 2.573(4) . ?
Pr1 N3 2.573(4) 2 ?
Fe1 C1 1.917(4) . ?
Fe1 C1 1.917(4) 2_655 ?
Fe1 C2 1.924(4) 2_655 ?
Fe1 C2 1.924(4) . ?
Fe1 C3 1.947(4) . ?
Fe1 C3 1.947(4) 2_655 ?
O11 S11A 1.489(4) . ?
O11 S11B 1.526(4) . ?
S11A S11B 1.298(4) . ?
S11A C11 1.725(7) . ?
S11A C12 1.729(7) . ?
S11B C11 1.697(8) . ?
S11B C12 1.788(7) . ?
C1 N1 1.158(6) . ?
N1 Pr1 2.523(4) 3_666 ?
C2 N2 1.134(6) . ?
C3 N3 1.132(5) . ?
O1W H1WA 0.8200 . ?

loop_
_geom_hbond_atom_site_label_D
_geom_hbond_atom_site_label_H
_geom_hbond_atom_site_label_A
_geom_hbond_distance_DH
_geom_hbond_distance_HA
_geom_hbond_distance_DA
_geom_hbond_angle_DHA
_geom_hbond_site_symmetry_A
O1W H1WA N2 0.82 2.03 2.725(6) 142.6 1_445
